data_7003010
loop_
_publ_author_name
'Rankin, Matthew A'
'Hesp, Kevin D'
'Schatte, Gabriele'
'McDonald, Robert'
'Stradiotto, Mark'

_publ_section_title
;
 Exploring the reactivity of a coordinatively unsaturated
 Cp*Ru(kappa(2)-P,O) complex with small molecule substrates:
 application in E-H bond activation (E = H, B, and Si).
;
_journal_issue 24
_journal_name_full 'Dalton transactions (Cambridge, England : 2003)'
_journal_page_first 4756
_journal_page_last 4765
_journal_paper_doi 10.1039/b903420j
_journal_year 2009
_chemical_formula_moiety 'C50 H70 N2 O2 P2 Ru2'
_chemical_formula_sum 'C50 H70 N2 O2 P2 Ru2'
_chemical_formula_weight 995.16
_chemical_name_systematic
;
?
;
_space_group_IT_number 14
_symmetry_cell_setting monoclinic
_symmetry_space_group_name_Hall '-P 2ybc'
_symmetry_space_group_name_H-M 'P 1 21/c 1'
_atom_sites_solution_hydrogens geom
_atom_sites_solution_primary direct
_atom_sites_solution_secondary difmap
_cell_angle_alpha 90.00
_cell_angle_beta 118.873(3)
_cell_angle_gamma 90.00
_cell_formula_units_Z 4
_cell_length_a 17.4049(11)
_cell_length_b 13.5276(8)
_cell_length_c 23.1490(19)
_cell_measurement_reflns_used 9489
_cell_measurement_temperature 173(2)
_cell_measurement_theta_max 24.11
_cell_measurement_theta_min 1.00
_cell_volume 4772.8(6)
_computing_cell_refinement 'HKL DENZO and SCALEPACK, Bruker AXS/Nonius'
_computing_data_collection 'COLLECT, Bruker AXS/Nonius'
_computing_data_reduction 'HKL DENZO and SCALEPACK, Bruker AXS/Nonius'
_computing_molecular_graphics ' Cameron (WinGX v1.70-01), Ortep (SHELXTL-NT v6.14, Bruker AXS)'
_computing_publication_material 'WinGX v1.70.01 (L. J. Farrugia)'
_computing_structure_refinement 'SHELXL-97 (Sheldrick, 1997)'
_computing_structure_solution ' SIR-97 (A. Altomare, G. Cascarano, C. Giacovazzo et al., 1999)'
_diffrn_ambient_temperature 173(2)
_diffrn_measured_fraction_theta_full 0.984
_diffrn_measured_fraction_theta_max 0.984
_diffrn_measurement_device '95mm CCD camera on \k-goniostat'
_diffrn_measurement_device_type 'KappaCCD (BruKer AXS-Nonius, FR540C)'
_diffrn_measurement_method 'CCD rotation images, thick slices'
_diffrn_radiation_monochromator 'horizonally mounted graphite crystal'
_diffrn_radiation_source 'Nonius FR590D, fine-focus sealed tube'
_diffrn_radiation_type MoK\a
_diffrn_radiation_wavelength 0.71073
_diffrn_reflns_av_R_equivalents 0.1289
_diffrn_reflns_av_sigmaI/netI 0.1058
_diffrn_reflns_limit_h_max 18
_diffrn_reflns_limit_h_min -17
_diffrn_reflns_limit_k_max 14
_diffrn_reflns_limit_k_min -14
_diffrn_reflns_limit_l_max 24
_diffrn_reflns_limit_l_min -24
_diffrn_reflns_number 16933
_diffrn_reflns_theta_full 21.97
_diffrn_reflns_theta_max 21.97
_diffrn_reflns_theta_min 2.51
_diffrn_standards_decay_% 'no decay'
_exptl_absorpt_coefficient_mu 0.739
_exptl_absorpt_correction_T_max 0.9640
_exptl_absorpt_correction_T_min 0.9432
_exptl_absorpt_correction_type multi-scan
_exptl_absorpt_process_details 'HKL Scalepack (Otwinowski & Minor 1997)'
_exptl_crystal_colour yellow
_exptl_crystal_density_diffrn 1.385
_exptl_crystal_density_method 'not measured'
_exptl_crystal_description rod
_exptl_crystal_F_000 2072
_exptl_crystal_size_max 0.08
_exptl_crystal_size_mid 0.05
_exptl_crystal_size_min 0.05
_refine_diff_density_max 0.466
_refine_diff_density_min -0.455
_refine_diff_density_rms 0.103
_refine_ls_extinction_method none
_refine_ls_goodness_of_fit_ref 1.023
_refine_ls_hydrogen_treatment constr
_refine_ls_matrix_type full
_refine_ls_number_parameters 541
_refine_ls_number_reflns 5742
_refine_ls_number_restraints 0
_refine_ls_restrained_S_all 1.023
_refine_ls_R_factor_all 0.1098
_refine_ls_R_factor_gt 0.0557
_refine_ls_shift/su_max 0.000
_refine_ls_shift/su_mean 0.000
_refine_ls_structure_factor_coef Fsqd
_refine_ls_weighting_details 'calc w=1/[\s^2^(Fo^2^)+(0.0000P)^2^+15.8609P] where P=(Fo^2^+2Fc^2^)/3'
_refine_ls_weighting_scheme calc
_refine_ls_wR_factor_gt 0.0936
_refine_ls_wR_factor_ref 0.1136
_reflns_number_gt 3537
_reflns_number_total 5742
_reflns_threshold_expression >2sigma(I)
_cod_data_source_file B903402J.txt
_cod_data_source_block damsmr0706
_cod_original_sg_symbol_H-M 'P 21/c'
_cod_database_code 7003010

loop_
_symmetry_equiv_pos_as_xyz
'x, y, z'
'-x, y+1/2, -z+1/2'
'-x, -y, -z'
'x, -y-1/2, z-1/2'

loop_
_atom_site_label
_atom_site_type_symbol
_atom_site_fract_x
_atom_site_fract_y
_atom_site_fract_z
_atom_site_U_iso_or_equiv
_atom_site_adp_type
_atom_site_occupancy
_atom_site_symmetry_multiplicity
_atom_site_calc_flag
_atom_site_refinement_flags
_atom_site_disorder_assembly
_atom_site_disorder_group
Ru1 Ru 0.23926(4) 0.00860(6) 0.13225(3) 0.0219(2) Uani 1 1 d . . .
Ru2 Ru 0.14282(4) -0.00675(6) 0.30458(3) 0.0255(2) Uani 1 1 d . . .
N1 N 0.2228(4) 0.0185(5) 0.2116(4) 0.0223(17) Uani 1 1 d . . .
N2 N 0.2061(4) 0.0048(6) 0.2525(3) 0.0246(16) Uani 1 1 d . . .
P1 P 0.32628(15) 0.15256(18) 0.15821(13) 0.0253(6) Uani 1 1 d . . .
P2 P 0.25950(15) -0.08383(18) 0.39746(13) 0.0287(6) Uani 1 1 d . . .
O1 O 0.1365(3) 0.1151(4) 0.0828(3) 0.0262(15) Uani 1 1 d . . .
O2 O 0.1196(4) -0.1577(5) 0.2712(3) 0.0357(17) Uani 1 1 d . . .
C1 C 0.0935(6) 0.2923(6) 0.0648(4) 0.029(2) Uani 1 1 d . . .
H1A H 0.0631 0.2905 0.0159 0.035 Uiso 1 1 calc R . .
H1B H 0.0495 0.2905 0.0802 0.035 Uiso 1 1 calc R . .
C2 C 0.1588(5) 0.2083(7) 0.0940(4) 0.025(2) Uani 1 1 d . . .
C3A C 0.2404(6) 0.3524(6) 0.1315(5) 0.028(2) Uani 1 1 d . . .
C3 C 0.2435(5) 0.2434(6) 0.1314(4) 0.025(2) Uani 1 1 d . . .
C4 C 0.3028(6) 0.4237(7) 0.1608(5) 0.036(3) Uani 1 1 d . . .
H4 H 0.3624 0.4052 0.1875 0.044 Uiso 1 1 calc . . .
C5 C 0.2804(7) 0.5225(7) 0.1522(6) 0.048(3) Uani 1 1 d . . .
H5 H 0.3242 0.5714 0.1738 0.058 Uiso 1 1 calc . . .
C6 C 0.1945(8) 0.5501(7) 0.1122(6) 0.048(3) Uani 1 1 d . . .
H6 H 0.1797 0.6183 0.1056 0.058 Uiso 1 1 calc . . .
C7 C 0.1296(6) 0.4800(7) 0.0816(5) 0.037(3) Uani 1 1 d . . .
H7 H 0.0704 0.4994 0.0543 0.044 Uiso 1 1 calc . . .
C7A C 0.1521(6) 0.3821(6) 0.0910(5) 0.030(2) Uani 1 1 d . . .
C10 C 0.1728(5) -0.0932(6) 0.0485(5) 0.027(2) Uani 1 1 d . . .
C11 C 0.2579(6) -0.0719(6) 0.0577(5) 0.027(2) Uani 1 1 d . . .
C12 C 0.3209(6) -0.1055(7) 0.1224(5) 0.033(2) Uani 1 1 d . . .
C13 C 0.2732(6) -0.1463(6) 0.1530(4) 0.029(2) Uani 1 1 d . . .
C14 C 0.1794(6) -0.1393(7) 0.1056(5) 0.030(2) Uani 1 1 d . . .
C15 C 0.0895(6) -0.0718(7) -0.0118(5) 0.043(3) Uani 1 1 d . . .
H15A H 0.0404 -0.0806 -0.0028 0.051 Uiso 1 1 calc R . .
H15B H 0.0826 -0.1171 -0.0470 0.051 Uiso 1 1 calc R . .
H15C H 0.0902 -0.0035 -0.0257 0.051 Uiso 1 1 calc R . .
C16 C 0.2788(7) -0.0417(7) 0.0044(5) 0.043(3) Uani 1 1 d . . .
H16A H 0.3348 -0.0061 0.0241 0.052 Uiso 1 1 calc R . .
H16B H 0.2321 0.0014 -0.0271 0.052 Uiso 1 1 calc R . .
H16C H 0.2830 -0.1007 -0.0184 0.052 Uiso 1 1 calc R . .
C17 C 0.4182(6) -0.1126(7) 0.1497(5) 0.040(3) Uani 1 1 d . . .
H17A H 0.4331 -0.1776 0.1390 0.049 Uiso 1 1 calc R . .
H17B H 0.4474 -0.1043 0.1977 0.049 Uiso 1 1 calc R . .
H17C H 0.4379 -0.0607 0.1303 0.049 Uiso 1 1 calc R . .
C18 C 0.3117(5) -0.1934(6) 0.2184(4) 0.030(2) Uani 1 1 d . . .
H18A H 0.3138 -0.2652 0.2136 0.037 Uiso 1 1 calc R . .
H18B H 0.2756 -0.1782 0.2392 0.037 Uiso 1 1 calc R . .
H18C H 0.3713 -0.1682 0.2461 0.037 Uiso 1 1 calc R . .
C19 C 0.1054(5) -0.1754(6) 0.1158(5) 0.030(2) Uani 1 1 d . . .
H19A H 0.0534 -0.1344 0.0903 0.036 Uiso 1 1 calc R . .
H19B H 0.1224 -0.1713 0.1627 0.036 Uiso 1 1 calc R . .
H19C H 0.0920 -0.2443 0.1011 0.036 Uiso 1 1 calc R . .
C21 C 0.4094(5) 0.1810(7) 0.2440(5) 0.036(3) Uani 1 1 d . . .
H21 H 0.4427 0.2404 0.2427 0.043 Uiso 1 1 calc R . .
C22 C 0.3660(6) 0.2078(7) 0.2869(5) 0.044(3) Uani 1 1 d . . .
H22A H 0.3283 0.1533 0.2858 0.053 Uiso 1 1 calc R . .
H22B H 0.3306 0.2678 0.2695 0.053 Uiso 1 1 calc R . .
H22C H 0.4117 0.2194 0.3325 0.053 Uiso 1 1 calc R . .
C23 C 0.4743(6) 0.0976(8) 0.2740(5) 0.050(3) Uani 1 1 d . . .
H23A H 0.5200 0.1167 0.3182 0.060 Uiso 1 1 calc R . .
H23B H 0.5012 0.0833 0.2462 0.060 Uiso 1 1 calc R . .
H23C H 0.4439 0.0385 0.2771 0.060 Uiso 1 1 calc R . .
C24 C 0.3846(6) 0.1744(7) 0.1094(5) 0.033(2) Uani 1 1 d . . .
H24 H 0.4106 0.1097 0.1067 0.040 Uiso 1 1 calc R . .
C25 C 0.3178(6) 0.2029(7) 0.0395(5) 0.045(3) Uani 1 1 d . . .
H25A H 0.2972 0.2704 0.0393 0.054 Uiso 1 1 calc R . .
H25B H 0.2679 0.1572 0.0230 0.054 Uiso 1 1 calc R . .
H25C H 0.3450 0.1996 0.0111 0.054 Uiso 1 1 calc R . .
C26 C 0.4596(6) 0.2500(8) 0.1380(6) 0.057(3) Uani 1 1 d . . .
H26A H 0.4854 0.2558 0.1087 0.069 Uiso 1 1 calc R . .
H26B H 0.5046 0.2281 0.1817 0.069 Uiso 1 1 calc R . .
H26C H 0.4366 0.3144 0.1418 0.069 Uiso 1 1 calc R . .
C31 C 0.1818(6) -0.3248(7) 0.2805(5) 0.042(3) Uani 1 1 d . . .
H31A H 0.1332 -0.3635 0.2800 0.050 Uiso 1 1 calc R . .
H31B H 0.1762 -0.3259 0.2358 0.050 Uiso 1 1 calc R . .
C32 C 0.1824(6) -0.2195(7) 0.3035(5) 0.030(2) Uani 1 1 d . . .
C33A C 0.3130(6) -0.2915(7) 0.3799(5) 0.034(3) Uani 1 1 d . . .
C33 C 0.2581(6) -0.2024(6) 0.3619(5) 0.029(2) Uani 1 1 d . . .
C34 C 0.3965(6) -0.3095(7) 0.4327(5) 0.035(3) Uani 1 1 d . . .
H34 H 0.4264 -0.2604 0.4653 0.042 Uiso 1 1 calc . . .
C35 C 0.4350(7) -0.4018(9) 0.4363(6) 0.052(3) Uani 1 1 d . . .
H35 H 0.4910 -0.4168 0.4723 0.063 Uiso 1 1 calc . . .
C36 C 0.3910(9) -0.4715(8) 0.3869(7) 0.060(4) Uani 1 1 d . . .
H36 H 0.4189 -0.5327 0.3888 0.072 Uiso 1 1 calc . . .
C37A C 0.2693(6) -0.3637(7) 0.3311(5) 0.040(3) Uani 1 1 d . . .
C37 C 0.3087(8) -0.4543(7) 0.3358(6) 0.055(3) Uani 1 1 d . . .
H37 H 0.2789 -0.5042 0.3038 0.066 Uiso 1 1 calc . . .
C41 C 0.2450(6) -0.1093(8) 0.4694(5) 0.041(3) Uani 1 1 d . . .
H41 H 0.2319 -0.0448 0.4839 0.050 Uiso 1 1 calc R . .
C42 C 0.1650(6) -0.1762(7) 0.4495(5) 0.047(3) Uani 1 1 d . . .
H42A H 0.1808 -0.2447 0.4461 0.056 Uiso 1 1 calc R . .
H42B H 0.1172 -0.1548 0.4067 0.056 Uiso 1 1 calc R . .
H42C H 0.1459 -0.1721 0.4829 0.056 Uiso 1 1 calc R . .
C43 C 0.3248(6) -0.1552(8) 0.5300(5) 0.045(3) Uani 1 1 d . . .
H43A H 0.3072 -0.1756 0.5626 0.054 Uiso 1 1 calc R . .
H43B H 0.3719 -0.1062 0.5498 0.054 Uiso 1 1 calc R . .
H43C H 0.3457 -0.2130 0.5160 0.054 Uiso 1 1 calc R . .
C44 C 0.3727(6) -0.0328(7) 0.4347(5) 0.038(3) Uani 1 1 d . . .
H44 H 0.4121 -0.0748 0.4733 0.045 Uiso 1 1 calc R . .
C45 C 0.3729(7) 0.0729(8) 0.4595(6) 0.055(3) Uani 1 1 d . . .
H45A H 0.4320 0.1009 0.4778 0.066 Uiso 1 1 calc R . .
H45B H 0.3553 0.0710 0.4938 0.066 Uiso 1 1 calc R . .
H45C H 0.3316 0.1139 0.4227 0.066 Uiso 1 1 calc R . .
C46 C 0.4065(6) -0.0346(7) 0.3849(5) 0.042(3) Uani 1 1 d . . .
H46A H 0.3666 0.0030 0.3456 0.051 Uiso 1 1 calc R . .
H46B H 0.4097 -0.1031 0.3725 0.051 Uiso 1 1 calc R . .
H46C H 0.4651 -0.0049 0.4048 0.051 Uiso 1 1 calc R . .
C50 C 0.0080(6) 0.0408(7) 0.2405(5) 0.035(3) Uani 1 1 d . . .
C51 C 0.0202(6) 0.0176(8) 0.3040(5) 0.040(3) Uani 1 1 d . . .
C52 C 0.0794(7) 0.0822(9) 0.3491(5) 0.046(3) Uani 1 1 d . . .
C53 C 0.1110(7) 0.1457(7) 0.3158(6) 0.050(3) Uani 1 1 d . . .
C54 C 0.0630(6) 0.1191(7) 0.2466(5) 0.035(3) Uani 1 1 d . . .
C55 C -0.0522(6) -0.0126(9) 0.1769(5) 0.059(3) Uani 1 1 d . . .
H55A H -0.1103 0.0184 0.1565 0.071 Uiso 1 1 calc R . .
H55B H -0.0574 -0.0821 0.1865 0.071 Uiso 1 1 calc R . .
H55C H -0.0279 -0.0087 0.1466 0.071 Uiso 1 1 calc R . .
C56 C -0.0371(7) -0.0602(9) 0.3124(7) 0.073(4) Uani 1 1 d . . .
H56A H -0.0129 -0.0760 0.3593 0.088 Uiso 1 1 calc R . .
H56B H -0.0384 -0.1201 0.2881 0.088 Uiso 1 1 calc R . .
H56C H -0.0969 -0.0345 0.2951 0.088 Uiso 1 1 calc R . .
C57 C 0.0998(9) 0.0926(10) 0.4196(6) 0.089(5) Uani 1 1 d . . .
H57A H 0.0581 0.1386 0.4222 0.106 Uiso 1 1 calc R . .
H57B H 0.1595 0.1181 0.4460 0.106 Uiso 1 1 calc R . .
H57C H 0.0951 0.0279 0.4366 0.106 Uiso 1 1 calc R . .
C58 C 0.1691(8) 0.2341(8) 0.3448(7) 0.084(4) Uani 1 1 d . . .
H58A H 0.1329 0.2926 0.3392 0.100 Uiso 1 1 calc R . .
H58B H 0.2037 0.2447 0.3222 0.100 Uiso 1 1 calc R . .
H58C H 0.2087 0.2229 0.3918 0.100 Uiso 1 1 calc R . .
C59 C 0.0697(6) 0.1717(7) 0.1922(5) 0.045(3) Uani 1 1 d . . .
H59A H 0.0639 0.1238 0.1586 0.054 Uiso 1 1 calc R . .
H59B H 0.1267 0.2048 0.2102 0.054 Uiso 1 1 calc R . .
H59C H 0.0227 0.2210 0.1722 0.054 Uiso 1 1 calc R . .

loop_
_atom_site_aniso_label
_atom_site_aniso_U_11
_atom_site_aniso_U_22
_atom_site_aniso_U_33
_atom_site_aniso_U_23
_atom_site_aniso_U_13
_atom_site_aniso_U_12
Ru1 0.0200(4) 0.0238(5) 0.0192(4) -0.0011(4) 0.0074(3) 0.0008(4)
Ru2 0.0267(4) 0.0280(5) 0.0208(4) 0.0016(4) 0.0107(3) 0.0048(4)
N1 0.019(4) 0.019(4) 0.023(5) -0.007(4) 0.005(3) 0.000(3)
N2 0.025(4) 0.017(4) 0.027(5) -0.007(4) 0.008(4) -0.007(4)
P1 0.0210(13) 0.0244(14) 0.0263(16) 0.0012(12) 0.0080(12) -0.0012(11)
P2 0.0283(14) 0.0311(15) 0.0219(15) 0.0024(12) 0.0083(12) 0.0024(12)
O1 0.022(3) 0.028(4) 0.025(4) 0.000(3) 0.008(3) -0.003(3)
O2 0.030(4) 0.033(4) 0.040(5) 0.002(4) 0.014(4) -0.002(3)
C1 0.036(5) 0.029(6) 0.019(6) 0.010(5) 0.010(5) 0.009(5)
C2 0.029(5) 0.031(6) 0.018(6) 0.005(5) 0.014(5) 0.001(5)
C3A 0.024(5) 0.030(6) 0.036(6) 0.005(5) 0.019(5) 0.007(5)
C3 0.027(5) 0.019(5) 0.031(6) 0.001(5) 0.016(5) 0.000(4)
C4 0.030(6) 0.035(6) 0.037(7) -0.002(5) 0.011(5) -0.001(5)
C5 0.048(7) 0.024(7) 0.068(8) -0.005(6) 0.025(6) -0.010(5)
C6 0.068(8) 0.025(6) 0.060(8) 0.001(6) 0.038(7) 0.008(6)
C7 0.043(6) 0.031(7) 0.046(7) 0.003(6) 0.030(5) 0.014(5)
C7A 0.045(6) 0.020(6) 0.040(7) -0.001(5) 0.032(6) -0.003(5)
C10 0.029(6) 0.020(5) 0.026(6) -0.013(5) 0.009(5) -0.001(4)
C11 0.036(6) 0.022(5) 0.028(6) -0.004(5) 0.018(5) 0.000(4)
C12 0.023(5) 0.045(7) 0.034(7) -0.007(5) 0.017(5) -0.005(5)
C13 0.034(6) 0.023(6) 0.023(6) -0.002(5) 0.009(5) 0.009(5)
C14 0.035(6) 0.026(6) 0.023(6) -0.008(5) 0.010(5) -0.001(5)
C15 0.041(6) 0.034(6) 0.043(7) -0.020(6) 0.012(6) 0.000(5)
C16 0.053(7) 0.044(7) 0.037(7) -0.012(5) 0.024(6) -0.002(5)
C17 0.042(6) 0.029(6) 0.053(8) 0.006(5) 0.025(6) 0.013(5)
C18 0.026(5) 0.025(6) 0.026(6) -0.004(5) 0.002(5) 0.000(4)
C19 0.026(5) 0.025(6) 0.035(6) -0.003(5) 0.012(5) 0.001(4)
C21 0.020(5) 0.051(7) 0.029(6) -0.003(5) 0.006(5) -0.001(5)
C22 0.041(6) 0.050(7) 0.030(7) -0.021(6) 0.007(5) -0.017(5)
C23 0.031(6) 0.054(8) 0.040(7) -0.005(6) -0.002(5) 0.007(6)
C24 0.043(6) 0.026(6) 0.042(7) 0.001(5) 0.028(5) -0.009(5)
C25 0.055(7) 0.043(7) 0.047(8) 0.013(6) 0.032(6) 0.013(6)
C26 0.043(6) 0.058(8) 0.083(10) -0.023(7) 0.041(7) -0.027(6)
C31 0.045(6) 0.035(6) 0.048(7) -0.004(6) 0.025(6) -0.009(5)
C32 0.029(6) 0.031(6) 0.040(7) -0.001(5) 0.024(6) -0.007(5)
C33A 0.040(6) 0.035(6) 0.041(7) 0.021(6) 0.030(6) 0.007(5)
C33 0.034(6) 0.018(5) 0.038(7) -0.003(5) 0.019(5) -0.003(5)
C34 0.031(6) 0.032(6) 0.042(7) 0.015(5) 0.018(5) 0.010(5)
C35 0.046(7) 0.055(8) 0.069(9) 0.029(7) 0.038(7) 0.017(7)
C36 0.088(10) 0.029(7) 0.093(11) 0.020(7) 0.067(9) 0.027(7)
C37A 0.039(6) 0.033(7) 0.053(8) 0.014(6) 0.026(6) -0.001(5)
C37 0.067(8) 0.030(7) 0.080(10) 0.004(6) 0.045(8) 0.009(6)
C41 0.038(6) 0.049(7) 0.036(7) 0.011(6) 0.017(5) 0.010(5)
C42 0.050(7) 0.050(7) 0.053(8) 0.007(6) 0.035(6) 0.000(6)
C43 0.044(6) 0.065(8) 0.026(6) 0.015(6) 0.017(5) 0.018(6)
C44 0.029(5) 0.042(7) 0.031(6) -0.003(5) 0.005(5) -0.001(5)
C45 0.044(7) 0.047(8) 0.057(9) -0.022(6) 0.011(6) -0.004(6)
C46 0.028(5) 0.055(8) 0.034(7) 0.002(5) 0.007(5) -0.006(5)
C50 0.022(5) 0.052(7) 0.028(7) 0.000(5) 0.009(5) 0.013(5)
C51 0.035(6) 0.055(8) 0.035(6) 0.012(6) 0.022(5) 0.019(6)
C52 0.061(8) 0.063(8) 0.016(6) 0.010(6) 0.019(6) 0.035(7)
C53 0.040(6) 0.027(6) 0.070(9) 0.000(6) 0.016(7) 0.019(5)
C54 0.033(6) 0.041(7) 0.036(7) 0.004(5) 0.020(6) 0.014(5)
C55 0.039(6) 0.079(9) 0.051(8) -0.004(8) 0.015(6) 0.001(7)
C56 0.059(8) 0.080(9) 0.097(11) 0.033(8) 0.052(8) 0.018(7)
C57 0.103(11) 0.110(12) 0.056(10) 0.004(9) 0.041(8) 0.066(9)
C58 0.071(9) 0.043(8) 0.085(11) -0.023(8) -0.004(8) 0.013(7)
C59 0.050(7) 0.045(7) 0.048(7) 0.024(6) 0.030(6) 0.017(5)

loop_
_atom_type_symbol
_atom_type_description
_atom_type_scat_dispersion_real
_atom_type_scat_dispersion_imag
_atom_type_scat_source
C C 0.0033 0.0016 'International Tables Vol C Tables 4.2.6.8 and 6.1.1.4'
H H 0.0000 0.0000 'International Tables Vol C Tables 4.2.6.8 and 6.1.1.4'
O O 0.0106 0.0060 'International Tables Vol C Tables 4.2.6.8 and 6.1.1.4'
P P 0.1023 0.0942 'International Tables Vol C Tables 4.2.6.8 and 6.1.1.4'
Ru Ru -1.2594 0.8363 'International Tables Vol C Tables 4.2.6.8 and 6.1.1.4'
N N 0.0061 0.0033 'International Tables Vol C Tables 4.2.6.8 and 6.1.1.4'

loop_
_geom_angle_atom_site_label_1
_geom_angle_atom_site_label_2
_geom_angle_atom_site_label_3
_geom_angle
_geom_angle_site_symmetry_1
_geom_angle_site_symmetry_3
_geom_angle_publ_flag
N1 Ru1 O1 89.6(2) . . ?
N1 Ru1 C13 90.3(3) . . ?
O1 Ru1 C13 146.6(3) . . ?
N1 Ru1 C12 122.3(3) . . ?
O1 Ru1 C12 146.7(3) . . ?
C13 Ru1 C12 38.6(3) . . ?
N1 Ru1 C11 154.0(3) . . ?
O1 Ru1 C11 108.4(3) . . ?
C13 Ru1 C11 64.3(3) . . ?
C12 Ru1 C11 38.3(3) . . ?
N1 Ru1 C10 127.3(3) . . ?
O1 Ru1 C10 90.1(3) . . ?
C13 Ru1 C10 63.9(3) . . ?
C12 Ru1 C10 63.7(3) . . ?
C11 Ru1 C10 37.8(3) . . ?
N1 Ru1 C14 93.4(3) . . ?
O1 Ru1 C14 107.5(3) . . ?
C13 Ru1 C14 39.2(3) . . ?
C12 Ru1 C14 64.7(3) . . ?
C11 Ru1 C14 63.8(3) . . ?
C10 Ru1 C14 37.5(3) . . ?
N1 Ru1 P1 94.0(2) . . ?
O1 Ru1 P1 81.32(16) . . ?
C13 Ru1 P1 132.0(2) . . ?
C12 Ru1 P1 103.9(2) . . ?
C11 Ru1 P1 106.8(2) . . ?
C10 Ru1 P1 137.9(2) . . ?
C14 Ru1 P1 168.5(2) . . ?
N2 Ru2 O2 85.4(3) . . ?
N2 Ru2 C51 145.1(3) . . ?
O2 Ru2 C51 97.4(3) . . ?
N2 Ru2 C50 107.0(3) . . ?
O2 Ru2 C50 94.7(3) . . ?
C51 Ru2 C50 38.1(3) . . ?
N2 Ru2 C53 104.1(4) . . ?
O2 Ru2 C53 157.6(3) . . ?
C51 Ru2 C53 63.2(4) . . ?
C50 Ru2 C53 63.3(4) . . ?
N2 Ru2 C52 142.2(4) . . ?
O2 Ru2 C52 129.7(4) . . ?
C51 Ru2 C52 36.7(4) . . ?
C50 Ru2 C52 62.5(4) . . ?
C53 Ru2 C52 38.1(4) . . ?
N2 Ru2 C54 86.6(3) . . ?
O2 Ru2 C54 124.2(3) . . ?
C51 Ru2 C54 63.0(3) . . ?
C50 Ru2 C54 37.0(3) . . ?
C53 Ru2 C54 38.6(4) . . ?
C52 Ru2 C54 63.2(3) . . ?
N2 Ru2 P2 95.8(2) . . ?
O2 Ru2 P2 80.72(18) . . ?
C51 Ru2 P2 119.0(3) . . ?
C50 Ru2 P2 156.3(3) . . ?
C53 Ru2 P2 117.6(3) . . ?
C52 Ru2 P2 102.7(3) . . ?
C54 Ru2 P2 155.1(3) . . ?
N2 N1 Ru1 165.5(7) . . ?
N1 N2 Ru2 163.5(6) . . ?
C3 P1 C21 108.4(4) . . ?
C3 P1 C24 105.5(4) . . ?
C21 P1 C24 104.2(4) . . ?
C3 P1 Ru1 99.8(3) . . ?
C21 P1 Ru1 121.3(3) . . ?
C24 P1 Ru1 116.4(3) . . ?
C33 P2 C41 105.7(5) . . ?
C33 P2 C44 108.7(4) . . ?
C41 P2 C44 103.2(4) . . ?
C33 P2 Ru2 99.2(3) . . ?
C41 P2 Ru2 118.2(3) . . ?
C44 P2 Ru2 120.6(3) . . ?
C2 O1 Ru1 116.8(5) . . ?
C32 O2 Ru2 116.5(6) . . ?
C7A C1 C2 102.1(7) . . ?
C7A C1 H1A 111.4 . . ?
C2 C1 H1A 111.4 . . ?
C7A C1 H1B 111.4 . . ?
C2 C1 H1B 111.4 . . ?
H1A C1 H1B 109.2 . . ?
O1 C2 C3 125.4(8) . . ?
O1 C2 C1 123.2(8) . . ?
C3 C2 C1 111.3(8) . . ?
C4 C3A C7A 118.5(8) . . ?
C4 C3A C3 133.4(8) . . ?
C7A C3A C3 108.2(8) . . ?
C2 C3 C3A 108.3(8) . . ?
C2 C3 P1 115.1(6) . . ?
C3A C3 P1 136.1(6) . . ?
C3A C4 C5 120.8(9) . . ?
C3A C4 H4 119.6 . . ?
C5 C4 H4 119.6 . . ?
C6 C5 C4 120.0(9) . . ?
C6 C5 H5 120.0 . . ?
C4 C5 H5 120.0 . . ?
C5 C6 C7 120.8(9) . . ?
C5 C6 H6 119.6 . . ?
C7 C6 H6 119.6 . . ?
C7A C7 C6 118.9(9) . . ?
C7A C7 H7 120.5 . . ?
C6 C7 H7 120.5 . . ?
C7 C7A C3A 121.0(9) . . ?
C7 C7A C1 128.9(9) . . ?
C3A C7A C1 110.1(8) . . ?
C14 C10 C11 110.0(8) . . ?
C14 C10 C15 124.7(8) . . ?
C11 C10 C15 125.3(9) . . ?
C14 C10 Ru1 71.4(5) . . ?
C11 C10 Ru1 71.0(5) . . ?
C15 C10 Ru1 124.7(6) . . ?
C10 C11 C12 107.9(8) . . ?
C10 C11 C16 125.5(9) . . ?
C12 C11 C16 125.2(8) . . ?
C10 C11 Ru1 71.3(5) . . ?
C12 C11 Ru1 70.5(5) . . ?
C16 C11 Ru1 134.3(6) . . ?
C11 C12 C13 107.7(7) . . ?
C11 C12 C17 126.8(8) . . ?
C13 C12 C17 124.8(9) . . ?
C11 C12 Ru1 71.2(5) . . ?
C13 C12 Ru1 70.1(5) . . ?
C17 C12 Ru1 131.4(7) . . ?
C12 C13 C14 107.8(8) . . ?
C12 C13 C18 126.1(8) . . ?
C14 C13 C18 125.9(8) . . ?
C12 C13 Ru1 71.3(5) . . ?
C14 C13 Ru1 71.7(5) . . ?
C18 C13 Ru1 125.9(6) . . ?
C10 C14 C13 106.6(7) . . ?
C10 C14 C19 127.1(8) . . ?
C13 C14 C19 126.4(8) . . ?
C10 C14 Ru1 71.0(5) . . ?
C13 C14 Ru1 69.1(5) . . ?
C19 C14 Ru1 125.4(6) . . ?
C10 C15 H15A 109.5 . . ?
C10 C15 H15B 109.5 . . ?
H15A C15 H15B 109.5 . . ?
C10 C15 H15C 109.5 . . ?
H15A C15 H15C 109.5 . . ?
H15B C15 H15C 109.5 . . ?
C11 C16 H16A 109.5 . . ?
C11 C16 H16B 109.5 . . ?
H16A C16 H16B 109.5 . . ?
C11 C16 H16C 109.5 . . ?
H16A C16 H16C 109.5 . . ?
H16B C16 H16C 109.5 . . ?
C12 C17 H17A 109.5 . . ?
C12 C17 H17B 109.5 . . ?
H17A C17 H17B 109.5 . . ?
C12 C17 H17C 109.5 . . ?
H17A C17 H17C 109.5 . . ?
H17B C17 H17C 109.5 . . ?
C13 C18 H18A 109.5 . . ?
C13 C18 H18B 109.5 . . ?
H18A C18 H18B 109.5 . . ?
C13 C18 H18C 109.5 . . ?
H18A C18 H18C 109.5 . . ?
H18B C18 H18C 109.5 . . ?
C14 C19 H19A 109.5 . . ?
C14 C19 H19B 109.5 . . ?
H19A C19 H19B 109.5 . . ?
C14 C19 H19C 109.5 . . ?
H19A C19 H19C 109.5 . . ?
H19B C19 H19C 109.5 . . ?
C23 C21 C22 111.6(8) . . ?
C23 C21 P1 111.3(7) . . ?
C22 C21 P1 111.5(6) . . ?
C23 C21 H21 107.4 . . ?
C22 C21 H21 107.4 . . ?
P1 C21 H21 107.4 . . ?
C21 C22 H22A 109.5 . . ?
C21 C22 H22B 109.5 . . ?
H22A C22 H22B 109.5 . . ?
C21 C22 H22C 109.5 . . ?
H22A C22 H22C 109.5 . . ?
H22B C22 H22C 109.5 . . ?
C21 C23 H23A 109.5 . . ?
C21 C23 H23B 109.5 . . ?
H23A C23 H23B 109.5 . . ?
C21 C23 H23C 109.5 . . ?
H23A C23 H23C 109.5 . . ?
H23B C23 H23C 109.5 . . ?
C25 C24 C26 110.2(8) . . ?
C25 C24 P1 108.9(6) . . ?
C26 C24 P1 116.1(7) . . ?
C25 C24 H24 107.1 . . ?
C26 C24 H24 107.1 . . ?
P1 C24 H24 107.1 . . ?
C24 C25 H25A 109.5 . . ?
C24 C25 H25B 109.5 . . ?
H25A C25 H25B 109.5 . . ?
C24 C25 H25C 109.5 . . ?
H25A C25 H25C 109.5 . . ?
H25B C25 H25C 109.5 . . ?
C24 C26 H26A 109.5 . . ?
C24 C26 H26B 109.5 . . ?
H26A C26 H26B 109.5 . . ?
C24 C26 H26C 109.5 . . ?
H26A C26 H26C 109.5 . . ?
H26B C26 H26C 109.5 . . ?
C37A C31 C32 102.9(8) . . ?
C37A C31 H31A 111.2 . . ?
C32 C31 H31A 111.2 . . ?
C37A C31 H31B 111.2 . . ?
C32 C31 H31B 111.2 . . ?
H31A C31 H31B 109.1 . . ?
O2 C32 C33 126.9(9) . . ?
O2 C32 C31 122.9(9) . . ?
C33 C32 C31 110.1(9) . . ?
C34 C33A C37A 120.9(9) . . ?
C34 C33A C33 130.7(10) . . ?
C37A C33A C33 108.4(9) . . ?
C32 C33 C33A 108.9(8) . . ?
C32 C33 P2 113.3(7) . . ?
C33A C33 P2 137.7(8) . . ?
C33A C34 C35 118.3(10) . . ?
C33A C34 H34 120.9 . . ?
C35 C34 H34 120.9 . . ?
C36 C35 C34 119.8(10) . . ?
C36 C35 H35 120.1 . . ?
C34 C35 H35 120.1 . . ?
C37 C36 C35 121.8(10) . . ?
C37 C36 H36 119.1 . . ?
C35 C36 H36 119.1 . . ?
C37 C37A C33A 119.7(10) . . ?
C37 C37A C31 130.7(11) . . ?
C33A C37A C31 109.6(8) . . ?
C36 C37 C37A 119.5(11) . . ?
C36 C37 H37 120.3 . . ?
C37A C37 H37 120.3 . . ?
C42 C41 C43 108.8(8) . . ?
C42 C41 P2 109.9(7) . . ?
C43 C41 P2 116.2(6) . . ?
C42 C41 H41 107.2 . . ?
C43 C41 H41 107.2 . . ?
P2 C41 H41 107.2 . . ?
C41 C42 H42A 109.5 . . ?
C41 C42 H42B 109.5 . . ?
H42A C42 H42B 109.5 . . ?
C41 C42 H42C 109.5 . . ?
H42A C42 H42C 109.5 . . ?
H42B C42 H42C 109.5 . . ?
C41 C43 H43A 109.5 . . ?
C41 C43 H43B 109.5 . . ?
H43A C43 H43B 109.5 . . ?
C41 C43 H43C 109.5 . . ?
H43A C43 H43C 109.5 . . ?
H43B C43 H43C 109.5 . . ?
C46 C44 C45 111.3(8) . . ?
C46 C44 P2 110.6(6) . . ?
C45 C44 P2 109.2(6) . . ?
C46 C44 H44 108.5 . . ?
C45 C44 H44 108.5 . . ?
P2 C44 H44 108.5 . . ?
C44 C45 H45A 109.5 . . ?
C44 C45 H45B 109.5 . . ?
H45A C45 H45B 109.5 . . ?
C44 C45 H45C 109.5 . . ?
H45A C45 H45C 109.5 . . ?
H45B C45 H45C 109.5 . . ?
C44 C46 H46A 109.5 . . ?
C44 C46 H46B 109.5 . . ?
H46A C46 H46B 109.5 . . ?
C44 C46 H46C 109.5 . . ?
H46A C46 H46C 109.5 . . ?
H46B C46 H46C 109.5 . . ?
C54 C50 C51 108.3(9) . . ?
C54 C50 C55 125.6(9) . . ?
C51 C50 C55 126.0(9) . . ?
C54 C50 Ru2 72.2(5) . . ?
C51 C50 Ru2 69.9(5) . . ?
C55 C50 Ru2 122.1(6) . . ?
C52 C51 C50 109.2(9) . . ?
C52 C51 C56 130.0(10) . . ?
C50 C51 C56 120.4(10) . . ?
C52 C51 Ru2 73.4(5) . . ?
C50 C51 Ru2 72.0(5) . . ?
C56 C51 Ru2 126.9(7) . . ?
C51 C52 C53 108.5(9) . . ?
C51 C52 C57 125.7(11) . . ?
C53 C52 C57 125.5(12) . . ?
C51 C52 Ru2 69.9(5) . . ?
C53 C52 Ru2 70.4(5) . . ?
C57 C52 Ru2 130.7(7) . . ?
C52 C53 C54 106.3(9) . . ?
C52 C53 C58 126.2(12) . . ?
C54 C53 C58 126.6(11) . . ?
C52 C53 Ru2 71.5(6) . . ?
C54 C53 Ru2 71.2(6) . . ?
C58 C53 Ru2 130.6(7) . . ?
C50 C54 C53 107.6(9) . . ?
C50 C54 C59 127.3(10) . . ?
C53 C54 C59 125.1(10) . . ?
C50 C54 Ru2 70.9(5) . . ?
C53 C54 Ru2 70.1(6) . . ?
C59 C54 Ru2 126.8(6) . . ?
C50 C55 H55A 109.5 . . ?
C50 C55 H55B 109.5 . . ?
H55A C55 H55B 109.5 . . ?
C50 C55 H55C 109.5 . . ?
H55A C55 H55C 109.5 . . ?
H55B C55 H55C 109.5 . . ?
C51 C56 H56A 109.5 . . ?
C51 C56 H56B 109.5 . . ?
H56A C56 H56B 109.5 . . ?
C51 C56 H56C 109.5 . . ?
H56A C56 H56C 109.5 . . ?
H56B C56 H56C 109.5 . . ?
C52 C57 H57A 109.5 . . ?
C52 C57 H57B 109.5 . . ?
H57A C57 H57B 109.5 . . ?
C52 C57 H57C 109.5 . . ?
H57A C57 H57C 109.5 . . ?
H57B C57 H57C 109.5 . . ?
C53 C58 H58A 109.5 . . ?
C53 C58 H58B 109.5 . . ?
H58A C58 H58B 109.5 . . ?
C53 C58 H58C 109.5 . . ?
H58A C58 H58C 109.5 . . ?
H58B C58 H58C 109.5 . . ?
C54 C59 H59A 109.5 . . ?
C54 C59 H59B 109.5 . . ?
H59A C59 H59B 109.5 . . ?
C54 C59 H59C 109.5 . . ?
H59A C59 H59C 109.5 . . ?
H59B C59 H59C 109.5 . . ?

loop_
_geom_bond_atom_site_label_1
_geom_bond_atom_site_label_2
_geom_bond_distance
_geom_bond_site_symmetry_2
_geom_bond_publ_flag
Ru1 N1 1.996(7) . ?
Ru1 O1 2.147(6) . ?
Ru1 C13 2.167(9) . ?
Ru1 C12 2.183(9) . ?
Ru1 C11 2.193(8) . ?
Ru1 C10 2.197(8) . ?
Ru1 C14 2.202(9) . ?
Ru1 P1 2.360(2) . ?
Ru2 N2 1.994(7) . ?
Ru2 O2 2.151(6) . ?
Ru2 C51 2.154(8) . ?
Ru2 C50 2.182(9) . ?
Ru2 C53 2.183(10) . ?
Ru2 C52 2.197(9) . ?
Ru2 C54 2.198(9) . ?
Ru2 P2 2.370(3) . ?
N1 N2 1.131(8) . ?
P1 C3 1.763(8) . ?
P1 C21 1.846(9) . ?
P1 C24 1.872(8) . ?
P2 C33 1.797(9) . ?
P2 C41 1.833(9) . ?
P2 C44 1.861(9) . ?
O1 C2 1.307(10) . ?
O2 C32 1.291(10) . ?
C1 C7A 1.512(12) . ?
C1 C2 1.515(12) . ?
C1 H1A 0.9900 . ?
C1 H1B 0.9900 . ?
C2 C3 1.385(12) . ?
C3A C4 1.364(12) . ?
C3A C7A 1.417(12) . ?
C3A C3 1.476(12) . ?
C4 C5 1.378(13) . ?
C4 H4 0.9500 . ?
C5 C6 1.376(14) . ?
C5 H5 0.9500 . ?
C6 C7 1.380(13) . ?
C6 H6 0.9500 . ?
C7 C7A 1.368(12) . ?
C7 H7 0.9500 . ?
C10 C14 1.415(12) . ?
C10 C11 1.421(11) . ?
C10 C15 1.478(12) . ?
C11 C12 1.436(13) . ?
C11 C16 1.501(12) . ?
C12 C13 1.437(12) . ?
C12 C17 1.498(11) . ?
C13 C14 1.466(12) . ?
C13 C18 1.473(12) . ?
C14 C19 1.499(11) . ?
C15 H15A 0.9800 . ?
C15 H15B 0.9800 . ?
C15 H15C 0.9800 . ?
C16 H16A 0.9800 . ?
C16 H16B 0.9800 . ?
C16 H16C 0.9800 . ?
C17 H17A 0.9800 . ?
C17 H17B 0.9800 . ?
C17 H17C 0.9800 . ?
C18 H18A 0.9800 . ?
C18 H18B 0.9800 . ?
C18 H18C 0.9800 . ?
C19 H19A 0.9800 . ?
C19 H19B 0.9800 . ?
C19 H19C 0.9800 . ?
C21 C23 1.507(12) . ?
C21 C22 1.555(12) . ?
C21 H21 1.0000 . ?
C22 H22A 0.9800 . ?
C22 H22B 0.9800 . ?
C22 H22C 0.9800 . ?
C23 H23A 0.9800 . ?
C23 H23B 0.9800 . ?
C23 H23C 0.9800 . ?
C24 C25 1.516(13) . ?
C24 C26 1.534(12) . ?
C24 H24 1.0000 . ?
C25 H25A 0.9800 . ?
C25 H25B 0.9800 . ?
C25 H25C 0.9800 . ?
C26 H26A 0.9800 . ?
C26 H26B 0.9800 . ?
C26 H26C 0.9800 . ?
C31 C37A 1.499(13) . ?
C31 C32 1.519(12) . ?
C31 H31A 0.9900 . ?
C31 H31B 0.9900 . ?
C32 C33 1.377(13) . ?
C33A C34 1.395(13) . ?
C33A C37A 1.408(14) . ?
C33A C33 1.469(12) . ?
C34 C35 1.401(14) . ?
C34 H34 0.9500 . ?
C35 C36 1.391(16) . ?
C35 H35 0.9500 . ?
C36 C37 1.367(16) . ?
C36 H36 0.9500 . ?
C37A C37 1.384(13) . ?
C37 H37 0.9500 . ?
C41 C42 1.533(12) . ?
C41 C43 1.550(12) . ?
C41 H41 1.0000 . ?
C42 H42A 0.9800 . ?
C42 H42B 0.9800 . ?
C42 H42C 0.9800 . ?
C43 H43A 0.9800 . ?
C43 H43B 0.9800 . ?
C43 H43C 0.9800 . ?
C44 C46 1.526(12) . ?
C44 C45 1.539(13) . ?
C44 H44 1.0000 . ?
C45 H45A 0.9800 . ?
C45 H45B 0.9800 . ?
C45 H45C 0.9800 . ?
C46 H46A 0.9800 . ?
C46 H46B 0.9800 . ?
C46 H46C 0.9800 . ?
C50 C54 1.388(13) . ?
C50 C51 1.417(12) . ?
C50 C55 1.516(13) . ?
C51 C52 1.370(14) . ?
C51 C56 1.524(13) . ?
C52 C53 1.429(14) . ?
C52 C57 1.500(14) . ?
C53 C54 1.450(14) . ?
C53 C58 1.500(14) . ?
C54 C59 1.499(12) . ?
C55 H55A 0.9800 . ?
C55 H55B 0.9800 . ?
C55 H55C 0.9800 . ?
C56 H56A 0.9800 . ?
C56 H56B 0.9800 . ?
C56 H56C 0.9800 . ?
C57 H57A 0.9800 . ?
C57 H57B 0.9800 . ?
C57 H57C 0.9800 . ?
C58 H58A 0.9800 . ?
C58 H58B 0.9800 . ?
C58 H58C 0.9800 . ?
C59 H59A 0.9800 . ?
C59 H59B 0.9800 . ?
C59 H59C 0.9800 . ?

loop_
_geom_torsion_atom_site_label_1
_geom_torsion_atom_site_label_2
_geom_torsion_atom_site_label_3
_geom_torsion_atom_site_label_4
_geom_torsion
_geom_torsion_site_symmetry_1
_geom_torsion_site_symmetry_2
_geom_torsion_site_symmetry_3
_geom_torsion_site_symmetry_4
_geom_torsion_publ_flag
O1 Ru1 N1 N2 108(3) . . . . ?
C13 Ru1 N1 N2 -38(3) . . . . ?
C12 Ru1 N1 N2 -61(3) . . . . ?
C11 Ru1 N1 N2 -27(3) . . . . ?
C10 Ru1 N1 N2 18(3) . . . . ?
C14 Ru1 N1 N2 1(3) . . . . ?
P1 Ru1 N1 N2 -170(3) . . . . ?
Ru1 N1 N2 Ru2 -82(4) . . . . ?
O2 Ru2 N2 N1 92(2) . . . . ?
C51 Ru2 N2 N1 -4(3) . . . . ?
C50 Ru2 N2 N1 -1(3) . . . . ?
C53 Ru2 N2 N1 -67(3) . . . . ?
C52 Ru2 N2 N1 -68(3) . . . . ?
C54 Ru2 N2 N1 -33(2) . . . . ?
P2 Ru2 N2 N1 172(2) . . . . ?
N1 Ru1 P1 C3 -78.8(4) . . . . ?
O1 Ru1 P1 C3 10.1(3) . . . . ?
C13 Ru1 P1 C3 -172.9(4) . . . . ?
C12 Ru1 P1 C3 156.5(4) . . . . ?
C11 Ru1 P1 C3 116.9(4) . . . . ?
C10 Ru1 P1 C3 90.6(5) . . . . ?
C14 Ru1 P1 C3 151.0(13) . . . . ?
N1 Ru1 P1 C21 39.9(4) . . . . ?
O1 Ru1 P1 C21 128.9(4) . . . . ?
C13 Ru1 P1 C21 -54.2(5) . . . . ?
C12 Ru1 P1 C21 -84.7(4) . . . . ?
C11 Ru1 P1 C21 -124.4(4) . . . . ?
C10 Ru1 P1 C21 -150.6(5) . . . . ?
C14 Ru1 P1 C21 -90.2(13) . . . . ?
N1 Ru1 P1 C24 168.4(4) . . . . ?
O1 Ru1 P1 C24 -102.7(4) . . . . ?
C13 Ru1 P1 C24 74.3(5) . . . . ?
C12 Ru1 P1 C24 43.7(4) . . . . ?
C11 Ru1 P1 C24 4.0(4) . . . . ?
C10 Ru1 P1 C24 -22.2(5) . . . . ?
C14 Ru1 P1 C24 38.2(14) . . . . ?
N2 Ru2 P2 C33 -70.1(4) . . . . ?
O2 Ru2 P2 C33 14.3(3) . . . . ?
C51 Ru2 P2 C33 107.6(5) . . . . ?
C50 Ru2 P2 C33 94.7(7) . . . . ?
C53 Ru2 P2 C33 -179.4(4) . . . . ?
C52 Ru2 P2 C33 143.0(4) . . . . ?
C54 Ru2 P2 C33 -164.6(6) . . . . ?
N2 Ru2 P2 C41 176.3(4) . . . . ?
O2 Ru2 P2 C41 -99.3(4) . . . . ?
C51 Ru2 P2 C41 -5.9(5) . . . . ?
C50 Ru2 P2 C41 -18.9(8) . . . . ?
C53 Ru2 P2 C41 67.1(5) . . . . ?
C52 Ru2 P2 C41 29.5(5) . . . . ?
C54 Ru2 P2 C41 81.9(7) . . . . ?
N2 Ru2 P2 C44 48.1(4) . . . . ?
O2 Ru2 P2 C44 132.5(4) . . . . ?
C51 Ru2 P2 C44 -134.1(5) . . . . ?
C50 Ru2 P2 C44 -147.1(7) . . . . ?
C53 Ru2 P2 C44 -61.1(5) . . . . ?
C52 Ru2 P2 C44 -98.7(5) . . . . ?
C54 Ru2 P2 C44 -46.3(7) . . . . ?
N1 Ru1 O1 C2 84.7(6) . . . . ?
C13 Ru1 O1 C2 174.7(6) . . . . ?
C12 Ru1 O1 C2 -111.5(7) . . . . ?
C11 Ru1 O1 C2 -114.4(6) . . . . ?
C10 Ru1 O1 C2 -148.0(6) . . . . ?
C14 Ru1 O1 C2 178.2(6) . . . . ?
P1 Ru1 O1 C2 -9.4(5) . . . . ?
N2 Ru2 O2 C32 82.0(6) . . . . ?
C51 Ru2 O2 C32 -133.0(6) . . . . ?
C50 Ru2 O2 C32 -171.2(6) . . . . ?
C53 Ru2 O2 C32 -161.3(10) . . . . ?
C52 Ru2 O2 C32 -113.5(6) . . . . ?
C54 Ru2 O2 C32 164.8(6) . . . . ?
P2 Ru2 O2 C32 -14.6(6) . . . . ?
Ru1 O1 C2 C3 4.4(11) . . . . ?
Ru1 O1 C2 C1 -177.9(6) . . . . ?
C7A C1 C2 O1 -178.6(8) . . . . ?
C7A C1 C2 C3 -0.6(9) . . . . ?
O1 C2 C3 C3A 179.7(8) . . . . ?
C1 C2 C3 C3A 1.8(10) . . . . ?
O1 C2 C3 P1 6.4(11) . . . . ?
C1 C2 C3 P1 -171.5(6) . . . . ?
C4 C3A C3 C2 178.4(10) . . . . ?
C7A C3A C3 C2 -2.3(10) . . . . ?
C4 C3A C3 P1 -10.4(17) . . . . ?
C7A C3A C3 P1 168.9(8) . . . . ?
C21 P1 C3 C2 -139.6(7) . . . . ?
C24 P1 C3 C2 109.2(7) . . . . ?
Ru1 P1 C3 C2 -11.8(7) . . . . ?
C21 P1 C3 C3A 49.6(11) . . . . ?
C24 P1 C3 C3A -61.6(10) . . . . ?
Ru1 P1 C3 C3A 177.4(9) . . . . ?
C7A C3A C4 C5 1.0(14) . . . . ?
C3 C3A C4 C5 -179.8(10) . . . . ?
C3A C4 C5 C6 -1.7(16) . . . . ?
C4 C5 C6 C7 1.5(16) . . . . ?
C5 C6 C7 C7A -0.6(15) . . . . ?
C6 C7 C7A C3A -0.1(14) . . . . ?
C6 C7 C7A C1 178.2(9) . . . . ?
C4 C3A C7A C7 -0.1(13) . . . . ?
C3 C3A C7A C7 -179.5(8) . . . . ?
C4 C3A C7A C1 -178.6(8) . . . . ?
C3 C3A C7A C1 1.9(10) . . . . ?
C2 C1 C7A C7 -179.3(9) . . . . ?
C2 C1 C7A C3A -0.9(9) . . . . ?
N1 Ru1 C10 C14 -29.8(6) . . . . ?
O1 Ru1 C10 C14 -119.4(5) . . . . ?
C13 Ru1 C10 C14 38.8(5) . . . . ?
C12 Ru1 C10 C14 82.0(6) . . . . ?
C11 Ru1 C10 C14 119.8(8) . . . . ?
P1 Ru1 C10 C14 163.5(4) . . . . ?
N1 Ru1 C10 C11 -149.6(5) . . . . ?
O1 Ru1 C10 C11 120.8(5) . . . . ?
C13 Ru1 C10 C11 -81.0(6) . . . . ?
C12 Ru1 C10 C11 -37.8(5) . . . . ?
C14 Ru1 C10 C11 -119.8(8) . . . . ?
P1 Ru1 C10 C11 43.7(7) . . . . ?
N1 Ru1 C10 C15 90.1(8) . . . . ?
O1 Ru1 C10 C15 0.5(8) . . . . ?
C13 Ru1 C10 C15 158.7(9) . . . . ?
C12 Ru1 C10 C15 -158.1(9) . . . . ?
C11 Ru1 C10 C15 -120.3(10) . . . . ?
C14 Ru1 C10 C15 119.9(10) . . . . ?
P1 Ru1 C10 C15 -76.7(8) . . . . ?
C14 C10 C11 C12 0.2(10) . . . . ?
C15 C10 C11 C12 -179.1(8) . . . . ?
Ru1 C10 C11 C12 61.3(6) . . . . ?
C14 C10 C11 C16 167.4(8) . . . . ?
C15 C10 C11 C16 -12.0(14) . . . . ?
Ru1 C10 C11 C16 -131.6(9) . . . . ?
C14 C10 C11 Ru1 -61.1(6) . . . . ?
C15 C10 C11 Ru1 119.6(9) . . . . ?
N1 Ru1 C11 C10 66.9(9) . . . . ?
O1 Ru1 C11 C10 -64.8(5) . . . . ?
C13 Ru1 C11 C10 79.9(6) . . . . ?
C12 Ru1 C11 C10 117.7(7) . . . . ?
C14 Ru1 C11 C10 36.1(5) . . . . ?
P1 Ru1 C11 C10 -151.1(5) . . . . ?
N1 Ru1 C11 C12 -50.8(9) . . . . ?
O1 Ru1 C11 C12 177.5(5) . . . . ?
C13 Ru1 C11 C12 -37.8(5) . . . . ?
C10 Ru1 C11 C12 -117.7(7) . . . . ?
C14 Ru1 C11 C12 -81.6(5) . . . . ?
P1 Ru1 C11 C12 91.2(5) . . . . ?
N1 Ru1 C11 C16 -171.4(7) . . . . ?
O1 Ru1 C11 C16 56.9(10) . . . . ?
C13 Ru1 C11 C16 -158.4(10) . . . . ?
C12 Ru1 C11 C16 -120.6(11) . . . . ?
C10 Ru1 C11 C16 121.7(12) . . . . ?
C14 Ru1 C11 C16 157.8(10) . . . . ?
P1 Ru1 C11 C16 -29.4(10) . . . . ?
C10 C11 C12 C13 -0.9(10) . . . . ?
C16 C11 C12 C13 -168.0(8) . . . . ?
Ru1 C11 C12 C13 60.9(6) . . . . ?
C10 C11 C12 C17 170.0(9) . . . . ?
C16 C11 C12 C17 2.8(15) . . . . ?
Ru1 C11 C12 C17 -128.2(10) . . . . ?
C10 C11 C12 Ru1 -61.8(6) . . . . ?
C16 C11 C12 Ru1 131.0(9) . . . . ?
N1 Ru1 C12 C11 156.4(5) . . . . ?
O1 Ru1 C12 C11 -4.4(8) . . . . ?
C13 Ru1 C12 C11 117.7(7) . . . . ?
C10 Ru1 C12 C11 37.2(5) . . . . ?
C14 Ru1 C12 C11 79.1(5) . . . . ?
P1 Ru1 C12 C11 -99.7(5) . . . . ?
N1 Ru1 C12 C13 38.7(6) . . . . ?
O1 Ru1 C12 C13 -122.0(6) . . . . ?
C11 Ru1 C12 C13 -117.7(7) . . . . ?
C10 Ru1 C12 C13 -80.4(6) . . . . ?
C14 Ru1 C12 C13 -38.6(5) . . . . ?
P1 Ru1 C12 C13 142.7(5) . . . . ?
N1 Ru1 C12 C17 -80.7(9) . . . . ?
O1 Ru1 C12 C17 118.6(9) . . . . ?
C13 Ru1 C12 C17 -119.4(11) . . . . ?
C11 Ru1 C12 C17 122.9(11) . . . . ?
C10 Ru1 C12 C17 160.2(10) . . . . ?
C14 Ru1 C12 C17 -158.0(10) . . . . ?
P1 Ru1 C12 C17 23.2(9) . . . . ?
C11 C12 C13 C14 1.2(10) . . . . ?
C17 C12 C13 C14 -169.9(9) . . . . ?
Ru1 C12 C13 C14 62.8(6) . . . . ?
C11 C12 C13 C18 177.1(8) . . . . ?
C17 C12 C13 C18 6.0(15) . . . . ?
Ru1 C12 C13 C18 -121.3(9) . . . . ?
C11 C12 C13 Ru1 -61.6(6) . . . . ?
C17 C12 C13 Ru1 127.3(9) . . . . ?
N1 Ru1 C13 C12 -148.1(5) . . . . ?
O1 Ru1 C13 C12 122.2(6) . . . . ?
C11 Ru1 C13 C12 37.5(5) . . . . ?
C10 Ru1 C13 C12 79.7(6) . . . . ?
C14 Ru1 C13 C12 116.9(7) . . . . ?
P1 Ru1 C13 C12 -52.4(6) . . . . ?
N1 Ru1 C13 C14 95.0(5) . . . . ?
O1 Ru1 C13 C14 5.3(8) . . . . ?
C12 Ru1 C13 C14 -116.9(7) . . . . ?
C11 Ru1 C13 C14 -79.4(5) . . . . ?
C10 Ru1 C13 C14 -37.2(5) . . . . ?
P1 Ru1 C13 C14 -169.3(4) . . . . ?
N1 Ru1 C13 C18 -26.5(7) . . . . ?
O1 Ru1 C13 C18 -116.2(7) . . . . ?
C12 Ru1 C13 C18 121.6(10) . . . . ?
C11 Ru1 C13 C18 159.1(8) . . . . ?
C10 Ru1 C13 C18 -158.7(8) . . . . ?
C14 Ru1 C13 C18 -121.5(9) . . . . ?
P1 Ru1 C13 C18 69.2(8) . . . . ?
C11 C10 C14 C13 0.5(10) . . . . ?
C15 C10 C14 C13 179.8(8) . . . . ?
Ru1 C10 C14 C13 -60.3(6) . . . . ?
C11 C10 C14 C19 -178.7(8) . . . . ?
C15 C10 C14 C19 0.6(14) . . . . ?
Ru1 C10 C14 C19 120.5(9) . . . . ?
C11 C10 C14 Ru1 60.8(6) . . . . ?
C15 C10 C14 Ru1 -119.9(8) . . . . ?
C12 C13 C14 C10 -1.0(10) . . . . ?
C18 C13 C14 C10 -177.0(8) . . . . ?
Ru1 C13 C14 C10 61.5(6) . . . . ?
C12 C13 C14 C19 178.2(8) . . . . ?
C18 C13 C14 C19 2.2(14) . . . . ?
Ru1 C13 C14 C19 -119.2(9) . . . . ?
C12 C13 C14 Ru1 -62.6(6) . . . . ?
C18 C13 C14 Ru1 121.5(9) . . . . ?
N1 Ru1 C14 C10 156.7(5) . . . . ?
O1 Ru1 C14 C10 66.0(5) . . . . ?
C13 Ru1 C14 C10 -117.0(7) . . . . ?
C12 Ru1 C14 C10 -79.0(5) . . . . ?
C11 Ru1 C14 C10 -36.3(5) . . . . ?
P1 Ru1 C14 C10 -73.1(15) . . . . ?
N1 Ru1 C14 C13 -86.3(5) . . . . ?
O1 Ru1 C14 C13 -177.0(5) . . . . ?
C12 Ru1 C14 C13 38.0(5) . . . . ?
C11 Ru1 C14 C13 80.7(5) . . . . ?
C10 Ru1 C14 C13 117.0(7) . . . . ?
P1 Ru1 C14 C13 43.9(15) . . . . ?
N1 Ru1 C14 C19 34.1(8) . . . . ?
O1 Ru1 C14 C19 -56.5(8) . . . . ?
C13 Ru1 C14 C19 120.5(10) . . . . ?
C12 Ru1 C14 C19 158.4(9) . . . . ?
C11 Ru1 C14 C19 -158.8(9) . . . . ?
C10 Ru1 C14 C19 -122.5(10) . . . . ?
P1 Ru1 C14 C19 164.4(8) . . . . ?
C3 P1 C21 C23 170.6(6) . . . . ?
C24 P1 C21 C23 -77.4(7) . . . . ?
Ru1 P1 C21 C23 56.2(7) . . . . ?
C3 P1 C21 C22 45.3(8) . . . . ?
C24 P1 C21 C22 157.3(7) . . . . ?
Ru1 P1 C21 C22 -69.1(7) . . . . ?
C3 P1 C24 C25 -38.3(8) . . . . ?
C21 P1 C24 C25 -152.5(7) . . . . ?
Ru1 P1 C24 C25 71.2(7) . . . . ?
C3 P1 C24 C26 86.7(8) . . . . ?
C21 P1 C24 C26 -27.4(8) . . . . ?
Ru1 P1 C24 C26 -163.7(6) . . . . ?
Ru2 O2 C32 C33 8.9(11) . . . . ?
Ru2 O2 C32 C31 -170.8(6) . . . . ?
C37A C31 C32 O2 176.6(8) . . . . ?
C37A C31 C32 C33 -3.2(10) . . . . ?
O2 C32 C33 C33A -177.8(8) . . . . ?
C31 C32 C33 C33A 2.0(10) . . . . ?
O2 C32 C33 P2 6.3(12) . . . . ?
C31 C32 C33 P2 -173.9(6) . . . . ?
C34 C33A C33 C32 177.1(9) . . . . ?
C37A C33A C33 C32 0.1(10) . . . . ?
C34 C33A C33 P2 -8.5(16) . . . . ?
C37A C33A C33 P2 174.6(8) . . . . ?
C41 P2 C33 C32 107.6(7) . . . . ?
C44 P2 C33 C32 -142.2(7) . . . . ?
Ru2 P2 C33 C32 -15.4(7) . . . . ?
C41 P2 C33 C33A -66.7(10) . . . . ?
C44 P2 C33 C33A 43.5(11) . . . . ?
Ru2 P2 C33 C33A 170.4(9) . . . . ?
C37A C33A C34 C35 -1.0(13) . . . . ?
C33 C33A C34 C35 -177.6(9) . . . . ?
C33A C34 C35 C36 1.8(14) . . . . ?
C34 C35 C36 C37 -2.9(16) . . . . ?
C34 C33A C37A C37 1.0(14) . . . . ?
C33 C33A C37A C37 178.4(8) . . . . ?
C34 C33A C37A C31 -179.6(8) . . . . ?
C33 C33A C37A C31 -2.3(10) . . . . ?
C32 C31 C37A C37 -177.4(10) . . . . ?
C32 C31 C37A C33A 3.3(10) . . . . ?
C35 C36 C37 C37A 2.9(17) . . . . ?
C33A C37A C37 C36 -2.0(15) . . . . ?
C31 C37A C37 C36 178.8(10) . . . . ?
C33 P2 C41 C42 -51.2(7) . . . . ?
C44 P2 C41 C42 -165.3(7) . . . . ?
Ru2 P2 C41 C42 58.7(7) . . . . ?
C33 P2 C41 C43 72.8(9) . . . . ?
C44 P2 C41 C43 -41.2(9) . . . . ?
Ru2 P2 C41 C43 -177.2(6) . . . . ?
C33 P2 C44 C46 51.8(8) . . . . ?
C41 P2 C44 C46 163.7(7) . . . . ?
Ru2 P2 C44 C46 -61.6(7) . . . . ?
C33 P2 C44 C45 174.7(7) . . . . ?
C41 P2 C44 C45 -73.4(8) . . . . ?
Ru2 P2 C44 C45 61.3(8) . . . . ?
N2 Ru2 C50 C54 -59.3(6) . . . . ?
O2 Ru2 C50 C54 -146.0(5) . . . . ?
C51 Ru2 C50 C54 118.0(9) . . . . ?
C53 Ru2 C50 C54 38.2(6) . . . . ?
C52 Ru2 C50 C54 81.2(6) . . . . ?
P2 Ru2 C50 C54 136.5(6) . . . . ?
N2 Ru2 C50 C51 -177.3(6) . . . . ?
O2 Ru2 C50 C51 96.0(6) . . . . ?
C53 Ru2 C50 C51 -79.8(7) . . . . ?
C52 Ru2 C50 C51 -36.8(6) . . . . ?
C54 Ru2 C50 C51 -118.0(9) . . . . ?
P2 Ru2 C50 C51 18.5(10) . . . . ?
N2 Ru2 C50 C55 62.0(8) . . . . ?
O2 Ru2 C50 C55 -24.6(8) . . . . ?
C51 Ru2 C50 C55 -120.6(11) . . . . ?
C53 Ru2 C50 C55 159.6(10) . . . . ?
C52 Ru2 C50 C55 -157.4(10) . . . . ?
C54 Ru2 C50 C55 121.4(10) . . . . ?
P2 Ru2 C50 C55 -102.1(9) . . . . ?
C54 C50 C51 C52 2.1(10) . . . . ?
C55 C50 C51 C52 -179.8(9) . . . . ?
Ru2 C50 C51 C52 64.4(7) . . . . ?
C54 C50 C51 C56 174.9(8) . . . . ?
C55 C50 C51 C56 -7.1(14) . . . . ?
Ru2 C50 C51 C56 -122.8(9) . . . . ?
C54 C50 C51 Ru2 -62.3(6) . . . . ?
C55 C50 C51 Ru2 115.7(9) . . . . ?
N2 Ru2 C51 C52 -112.8(8) . . . . ?
O2 Ru2 C51 C52 154.6(6) . . . . ?
C50 Ru2 C51 C52 -117.2(9) . . . . ?
C53 Ru2 C51 C52 -37.1(6) . . . . ?
C54 Ru2 C51 C52 -80.7(7) . . . . ?
P2 Ru2 C51 C52 71.1(6) . . . . ?
N2 Ru2 C51 C50 4.5(10) . . . . ?
O2 Ru2 C51 C50 -88.2(6) . . . . ?
C53 Ru2 C51 C50 80.1(7) . . . . ?
C52 Ru2 C51 C50 117.2(9) . . . . ?
C54 Ru2 C51 C50 36.6(6) . . . . ?
P2 Ru2 C51 C50 -171.6(5) . . . . ?
N2 Ru2 C51 C56 119.3(9) . . . . ?
O2 Ru2 C51 C56 26.7(10) . . . . ?
C50 Ru2 C51 C56 114.9(12) . . . . ?
C53 Ru2 C51 C56 -165.0(11) . . . . ?
C52 Ru2 C51 C56 -127.9(12) . . . . ?
C54 Ru2 C51 C56 151.5(11) . . . . ?
P2 Ru2 C51 C56 -56.7(10) . . . . ?
C50 C51 C52 C53 -3.4(11) . . . . ?
C56 C51 C52 C53 -175.3(9) . . . . ?
Ru2 C51 C52 C53 60.1(7) . . . . ?
C50 C51 C52 C57 170.1(9) . . . . ?
C56 C51 C52 C57 -1.8(17) . . . . ?
Ru2 C51 C52 C57 -126.4(10) . . . . ?
C50 C51 C52 Ru2 -63.5(6) . . . . ?
C56 C51 C52 Ru2 124.6(10) . . . . ?
N2 Ru2 C52 C51 120.6(7) . . . . ?
O2 Ru2 C52 C51 -33.6(7) . . . . ?
C50 Ru2 C52 C51 38.3(6) . . . . ?
C53 Ru2 C52 C51 119.2(9) . . . . ?
C54 Ru2 C52 C51 80.0(6) . . . . ?
P2 Ru2 C52 C51 -122.0(6) . . . . ?
N2 Ru2 C52 C53 1.4(10) . . . . ?
O2 Ru2 C52 C53 -152.8(6) . . . . ?
C51 Ru2 C52 C53 -119.2(9) . . . . ?
C50 Ru2 C52 C53 -81.0(7) . . . . ?
C54 Ru2 C52 C53 -39.2(6) . . . . ?
P2 Ru2 C52 C53 118.8(6) . . . . ?
N2 Ru2 C52 C57 -119.0(11) . . . . ?
O2 Ru2 C52 C57 86.8(13) . . . . ?
C51 Ru2 C52 C57 120.4(15) . . . . ?
C50 Ru2 C52 C57 158.6(14) . . . . ?
C53 Ru2 C52 C57 -120.4(16) . . . . ?
C54 Ru2 C52 C57 -159.7(14) . . . . ?
P2 Ru2 C52 C57 -1.6(13) . . . . ?
C51 C52 C53 C54 3.3(11) . . . . ?
C57 C52 C53 C54 -170.2(9) . . . . ?
Ru2 C52 C53 C54 63.2(6) . . . . ?
C51 C52 C53 C58 172.9(9) . . . . ?
C57 C52 C53 C58 -0.6(16) . . . . ?
Ru2 C52 C53 C58 -127.3(10) . . . . ?
C51 C52 C53 Ru2 -59.8(7) . . . . ?
C57 C52 C53 Ru2 126.7(10) . . . . ?
N2 Ru2 C53 C52 -179.1(6) . . . . ?
O2 Ru2 C53 C52 67.6(13) . . . . ?
C51 Ru2 C53 C52 35.8(6) . . . . ?
C50 Ru2 C53 C52 78.7(7) . . . . ?
C54 Ru2 C53 C52 115.3(9) . . . . ?
P2 Ru2 C53 C52 -74.7(7) . . . . ?
N2 Ru2 C53 C54 65.6(6) . . . . ?
O2 Ru2 C53 C54 -47.7(13) . . . . ?
C51 Ru2 C53 C54 -79.5(6) . . . . ?
C50 Ru2 C53 C54 -36.6(5) . . . . ?
C52 Ru2 C53 C54 -115.3(9) . . . . ?
P2 Ru2 C53 C54 170.1(4) . . . . ?
N2 Ru2 C53 C58 -56.9(13) . . . . ?
O2 Ru2 C53 C58 -170.2(9) . . . . ?
C51 Ru2 C53 C58 158.0(14) . . . . ?
C50 Ru2 C53 C58 -159.1(14) . . . . ?
C52 Ru2 C53 C58 122.2(16) . . . . ?
C54 Ru2 C53 C58 -122.5(15) . . . . ?
P2 Ru2 C53 C58 47.6(13) . . . . ?
C51 C50 C54 C53 0.0(10) . . . . ?
C55 C50 C54 C53 -178.0(8) . . . . ?
Ru2 C50 C54 C53 -60.8(6) . . . . ?
C51 C50 C54 C59 -177.0(8) . . . . ?
C55 C50 C54 C59 5.0(15) . . . . ?
Ru2 C50 C54 C59 122.2(9) . . . . ?
C51 C50 C54 Ru2 60.8(6) . . . . ?
C55 C50 C54 Ru2 -117.2(9) . . . . ?
C52 C53 C54 C50 -2.0(10) . . . . ?
C58 C53 C54 C50 -171.5(9) . . . . ?
Ru2 C53 C54 C50 61.3(6) . . . . ?
C52 C53 C54 C59 175.1(8) . . . . ?
C58 C53 C54 C59 5.6(15) . . . . ?
Ru2 C53 C54 C59 -121.6(9) . . . . ?
C52 C53 C54 Ru2 -63.3(6) . . . . ?
C58 C53 C54 Ru2 127.2(10) . . . . ?
N2 Ru2 C54 C50 124.5(6) . . . . ?
O2 Ru2 C54 C50 42.4(6) . . . . ?
C51 Ru2 C54 C50 -37.7(6) . . . . ?
C53 Ru2 C54 C50 -117.7(8) . . . . ?
C52 Ru2 C54 C50 -79.1(6) . . . . ?
P2 Ru2 C54 C50 -139.0(6) . . . . ?
N2 Ru2 C54 C53 -117.8(6) . . . . ?
O2 Ru2 C54 C53 160.1(5) . . . . ?
C51 Ru2 C54 C53 80.0(6) . . . . ?
C50 Ru2 C54 C53 117.7(8) . . . . ?
C52 Ru2 C54 C53 38.7(6) . . . . ?
P2 Ru2 C54 C53 -21.3(9) . . . . ?
N2 Ru2 C54 C59 1.7(9) . . . . ?
O2 Ru2 C54 C59 -80.4(10) . . . . ?
C51 Ru2 C54 C59 -160.5(11) . . . . ?
C50 Ru2 C54 C59 -122.8(12) . . . . ?
C53 Ru2 C54 C59 119.5(12) . . . . ?
C52 Ru2 C54 C59 158.1(11) . . . . ?
P2 Ru2 C54 C59 98.2(10) . . . . ?
